data_7117641
loop_
_publ_author_name
'Gerard Tobin'
'Steve Comby'
'Nianyong Zhu'
'Rodolphe Clerac'
'Thorfinnur Gunnlaugsson'
'Wolfgang Schmitt'

_publ_section_title
;
 Towards multifunctional lanthanide-based metal-organic frameworks
;
_journal_name_full Chem.Commun.
_journal_page_first 13313
_journal_paper_doi 10.1039/C5cc04928H
_journal_volume 51
_journal_year 2015
_chemical_formula_sum 'C36 H30 Ho N O11'
_chemical_formula_weight 817.54
_chemical_name_common TCM-9
_chemical_name_systematic 'Holmium-BETB MOF'
_space_group_crystal_system orthorhombic
_space_group_IT_number 46
_space_group_name_Hall 'I 2 -2a'
_space_group_name_H-M_alt 'I m a 2'
_symmetry_space_group_name_Hall 'I 2 -2a'
_symmetry_space_group_name_H-M 'I m a 2'
_atom_sites_solution_hydrogens geom
_audit_creation_method SHELXL-2013
_audit_update_record
;
2015-06-05 deposited with the CCDC.
2015-07-15 downloaded from the CCDC.
;
_cell_angle_alpha 90
_cell_angle_beta 90
_cell_angle_gamma 90
_cell_formula_units_Z 4
_cell_length_a 21.403(6)
_cell_length_b 34.255(9)
_cell_length_c 8.023(2)
_cell_measurement_reflns_used 4565
_cell_measurement_temperature 173(2)
_cell_measurement_theta_max 22.0825
_cell_measurement_theta_min 2.9139
_cell_volume 5882(3)
_computing_cell_refinement Saint
_computing_data_collection APEX
_computing_data_reduction APEX
_computing_molecular_graphics ortep
_computing_structure_refinement 'SHELXL-2013 (Sheldrick, 2013)'
_computing_structure_solution Shelxs-97
_diffrn_ambient_temperature 173(2)
_diffrn_measured_fraction_theta_full 0.989
_diffrn_measured_fraction_theta_max 0.990
_diffrn_measurement_device_type 'Brucker APEX DUO'
_diffrn_measurement_method oscillation
_diffrn_radiation_type CuK\a
_diffrn_radiation_wavelength 1.54184
_diffrn_reflns_av_R_equivalents 0.1263
_diffrn_reflns_av_unetI/netI 0.1093
_diffrn_reflns_laue_measured_fraction_full 0.989
_diffrn_reflns_laue_measured_fraction_max 0.990
_diffrn_reflns_limit_h_max 26
_diffrn_reflns_limit_h_min -26
_diffrn_reflns_limit_k_max 41
_diffrn_reflns_limit_k_min -41
_diffrn_reflns_limit_l_max 9
_diffrn_reflns_limit_l_min -7
_diffrn_reflns_number 27706
_diffrn_reflns_point_group_measured_fraction_full 0.988
_diffrn_reflns_point_group_measured_fraction_max 0.989
_diffrn_reflns_theta_full 67.684
_diffrn_reflns_theta_max 70.073
_diffrn_reflns_theta_min 2.434
_exptl_absorpt_coefficient_mu 2.820
_exptl_absorpt_correction_T_max 0.7454
_exptl_absorpt_correction_T_min 0.4845
_exptl_absorpt_correction_type multi-scan
_exptl_absorpt_process_details SADABS
_exptl_crystal_colour colorless
_exptl_crystal_density_diffrn 0.923
_exptl_crystal_description needle
_exptl_crystal_F_000 1632
_exptl_crystal_size_max 0.10
_exptl_crystal_size_mid 0.01
_exptl_crystal_size_min 0.01
_platon_squeeze_details ' ?'
_refine_diff_density_max 2.909
_refine_diff_density_min -3.048
_refine_diff_density_rms 0.292
_refine_ls_abs_structure_details
;
 Refined as an inversion twin.
;
_refine_ls_abs_structure_Flack 0.54(10)
_refine_ls_extinction_coef .
_refine_ls_extinction_method none
_refine_ls_goodness_of_fit_ref 1.507
_refine_ls_hydrogen_treatment constr
_refine_ls_matrix_type full
_refine_ls_number_parameters 211
_refine_ls_number_reflns 5370
_refine_ls_number_restraints 330
_refine_ls_restrained_S_all 1.658
_refine_ls_R_factor_all 0.2130
_refine_ls_R_factor_gt 0.1469
_refine_ls_shift/su_max 0.000
_refine_ls_shift/su_mean 0.000
_refine_ls_structure_factor_coef Fsqd
_refine_ls_weighting_details
;
 w=1/[\s^2^(Fo^2^)+(0.2000P)^2^]
 where P=(Fo^2^+2Fc^2^)/3
;
_refine_ls_weighting_scheme calc
_refine_ls_wR_factor_gt 0.3668
_refine_ls_wR_factor_ref 0.4213
_reflns_Friedel_coverage 0.855
_reflns_friedel_fraction_full 0.987
_reflns_friedel_fraction_max 0.988
_reflns_number_gt 3362
_reflns_number_total 5370
_reflns_threshold_expression 'I > 2\s(I)'
_cod_data_source_file c5cc04928h2.cif
_cod_data_source_block shelx
_cod_database_code 7117641
_shelx_space_group_comment
;
The symmetry employed for this shelxl refinement is uniquely defined
by the following loop, which should always be used as a source of
symmetry information in preference to the above space-group names.
They are only intended as comments.
;
_shelxl_version_number 2013-2

loop_
_space_group_symop_operation_xyz
'x, y, z'
'-x, -y, z'
'-x+1/2, y, z'
'x+1/2, -y, z'
'x+1/2, y+1/2, z+1/2'
'-x+1/2, -y+1/2, z+1/2'
'-x+1, y+1/2, z+1/2'
'x+1, -y+1/2, z+1/2'

loop_
_atom_site_label
_atom_site_type_symbol
_atom_site_fract_x
_atom_site_fract_y
_atom_site_fract_z
_atom_site_U_iso_or_equiv
_atom_site_adp_type
_atom_site_occupancy
_atom_site_site_symmetry_order
_atom_site_calc_flag
_atom_site_refinement_flags_posn
_atom_site_refinement_flags_adp
_atom_site_refinement_flags_occupancy
_atom_site_disorder_assembly
_atom_site_disorder_group
C1 C 0.7500 0.1786(11) 0.519(7) 0.054(9) Uani 1 2 d S TU P . .
C2 C 0.7500 0.1368(6) 0.505(5) 0.064(10) Uani 1 2 d DGS TU P . .
C3 C 0.7500(10) 0.1159(9) 0.654(4) 0.114(15) Uani 1 2 d DG TU P . .
H3 H 0.7500 0.1293 0.7574 0.137 Uiso 1 2 calc R U P . .
C4 C 0.7500(10) 0.0753(9) 0.651(4) 0.116(16) Uani 1 2 d DG TU P . .
H4 H 0.7500 0.0610 0.7523 0.140 Uiso 1 2 calc R U P . .
C5 C 0.7500(3) 0.0556(6) 0.499(4) 0.112(14) Uani 1 2 d DG TU P . .
C6 C 0.7500(9) 0.0765(7) 0.351(4) 0.087(12) Uani 1 2 d DG TU P . .
H6 H 0.7500 0.0631 0.2472 0.104 Uiso 1 2 calc R U P . .
C7 C 0.7500(9) 0.1171(7) 0.354(4) 0.055(9) Uani 1 2 d DG TU P . .
H7 H 0.7500 0.1314 0.2523 0.066 Uiso 1 2 calc R U P . .
C8 C 0.7500 0.013(2) 0.49243(2) 0.131(17) Uani 1 2 d DS TU P . .
C9 C 0.7500 -0.0233(19) 0.487(4) 0.114(16) Uani 1 2 d DS TU P . .
C10 C 0.7500 -0.0648(16) 0.475(10) 0.113(17) Uani 1 2 d DS TU P . .
C11 C 0.8075(17) -0.0838(10) 0.462(8) 0.137(18) Uani 1 1 d D U . . .
H11 H 0.8453 -0.0695 0.4729 0.164 Uiso 1 1 calc R U . . .
C12 C 0.8091(13) -0.1241(9) 0.433(6) 0.102(13) Uani 1 1 d D U . . .
C13 C 0.7500 -0.1420(14) 0.432(8) 0.093(17) Uani 1 2 d DS TU P . .
H13 H 0.7500 -0.1697 0.4304 0.112 Uiso 1 2 calc R U P . .
C14 C 0.8613(13) -0.1451(8) 0.451(7) 0.15(2) Uani 1 1 d D U . . .
C15 C 0.9094(14) -0.1638(8) 0.478(7) 0.20(3) Uani 1 1 d D U . . .
C16 C 0.9612(18) -0.1842(8) 0.505(6) 0.23(2) Uani 1 1 d DG U . . .
C17 C 0.989(2) -0.2049(12) 0.375(6) 0.24(2) Uani 1 1 d DG U . . .
H17 H 0.9706 -0.2045 0.2674 0.283 Uiso 1 1 calc R U . . .
C18 C 1.043(2) -0.2262(12) 0.404(8) 0.23(2) Uani 1 1 d G U . . .
H18 H 1.0619 -0.2403 0.3152 0.271 Uiso 1 1 calc R U . . .
C19 C 1.0698(19) -0.2267(11) 0.562(8) 0.21(2) Uani 1 1 d DG U . . .
C20 C 1.042(2) -0.2060(15) 0.691(7) 0.24(2) Uani 1 1 d G U . . .
H20 H 1.0604 -0.2064 0.7991 0.284 Uiso 1 1 calc R U . . .
C21 C 0.988(2) -0.1847(14) 0.663(6) 0.27(2) Uani 1 1 d DG U . . .
H21 H 0.9691 -0.1706 0.7514 0.319 Uiso 1 1 calc R U . . .
O1 O 0.7500 0.1963(8) 0.666(6) 0.072(8) Uani 1 2 d S TU P . .
O2 O 0.7500 0.1971(8) 0.382(11) 0.081(7) Uani 1 2 d S TU P . .
O5 O 0.8223(11) 0.1839(6) 0.997(5) 0.087(7) Uani 1 1 d . U . . .
Ho1 Ho 0.7500 0.23370(4) 0.883(4) 0.0355(7) Uani 1 2 d S TU P . .
O6 O 0.891(3) 0.1431(18) 1.196(11) 0.28(3) Uiso 1 1 d . . . . .
O3 O 1.1503(10) -0.2478(7) 0.773(5) 0.071(6) Uani 1 1 d D U . . .
O4 O 1.188(2) -0.2346(16) 0.528(8) 0.25(3) Uani 1 1 d D U . . .
O7 O 0.7500 -0.244(3) 0.441(15) 0.26(4) Uiso 1 2 d DS . P . .
N1 N 0.681(4) -0.286(3) 0.494(19) 0.23(6) Uiso 0.5 1 d D . P . .
C23 C 0.696(4) -0.254(4) 0.396(19) 0.21(6) Uiso 0.5 1 d D . P . .
C24 C 0.613(4) -0.296(3) 0.507(13) 0.11(3) Uiso 0.5 1 d D . P . .
C25 C 0.734(6) -0.311(5) 0.56(3) 0.39(14) Uiso 0.5 1 d D . P . .
C22 C 1.130(3) -0.2382(10) 0.644(12) 0.168(19) Uiso 1 1 d D U . . .

loop_
_atom_site_aniso_label
_atom_site_aniso_U_11
_atom_site_aniso_U_22
_atom_site_aniso_U_33
_atom_site_aniso_U_23
_atom_site_aniso_U_13
_atom_site_aniso_U_12
C1 0.064(14) 0.045(13) 0.054(14) 0.014(11) 0.000 0.000
C2 0.075(14) 0.050(13) 0.066(14) -0.013(11) 0.000 0.000
C3 0.124(18) 0.107(18) 0.112(19) 0.000(12) 0.000 0.000
C4 0.129(19) 0.104(19) 0.116(19) 0.002(12) 0.000 0.000
C5 0.119(17) 0.104(17) 0.114(17) 0.007(12) 0.000 0.000
C6 0.091(15) 0.081(15) 0.088(17) -0.004(12) 0.000 0.000
C7 0.065(12) 0.045(11) 0.054(15) -0.009(11) 0.000 0.000
C8 0.14(2) 0.12(2) 0.13(2) -0.005(13) 0.000 0.000
C9 0.117(19) 0.108(19) 0.118(19) -0.003(12) 0.000 0.000
C10 0.11(2) 0.11(2) 0.12(2) -0.006(13) 0.000 0.000
C11 0.13(2) 0.13(2) 0.15(2) -0.005(13) -0.013(13) 0.004(13)
C12 0.106(16) 0.089(15) 0.112(18) -0.005(11) -0.016(12) 0.010(11)
C13 0.094(19) 0.087(19) 0.10(2) 0.007(12) 0.000 0.000
C14 0.15(2) 0.14(2) 0.16(2) -0.006(13) -0.021(13) 0.010(13)
C15 0.20(3) 0.20(3) 0.21(3) -0.006(13) -0.014(13) 0.007(13)
C16 0.23(2) 0.23(2) 0.22(2) -0.001(12) -0.005(12) 0.005(12)
C17 0.23(2) 0.23(2) 0.24(2) 0.000(13) 0.000(13) 0.008(13)
C18 0.23(2) 0.23(2) 0.23(2) 0.002(12) -0.006(12) 0.003(12)
C19 0.21(2) 0.21(2) 0.22(2) -0.003(12) -0.004(12) 0.001(12)
C20 0.23(3) 0.24(3) 0.24(3) 0.003(13) -0.009(13) 0.003(13)
C21 0.26(3) 0.26(3) 0.27(3) -0.001(13) -0.002(13) 0.001(13)
O1 0.079(12) 0.055(11) 0.084(13) -0.005(10) 0.000 0.000
O2 0.102(12) 0.077(11) 0.063(11) 0.009(13) 0.000 0.000
O5 0.101(15) 0.051(11) 0.110(15) -0.020(10) 0.040(13) 0.008(10)
Ho1 0.0596(10) 0.0034(7) 0.0435(10) -0.0046(12) 0.000 0.000
O3 0.066(10) 0.070(9) 0.077(11) 0.011(9) -0.007(8) 0.013(8)
O4 0.24(3) 0.25(3) 0.25(3) -0.018(13) 0.003(13) 0.008(13)

loop_
_atom_type_symbol
_atom_type_description
_atom_type_scat_dispersion_real
_atom_type_scat_dispersion_imag
_atom_type_scat_source
C C 0.0181 0.0091 'International Tables Vol C Tables 4.2.6.8 and 6.1.1.4'
H H 0.0000 0.0000 'International Tables Vol C Tables 4.2.6.8 and 6.1.1.4'
O O 0.0492 0.0322 'International Tables Vol C Tables 4.2.6.8 and 6.1.1.4'
Ho Ho -14.9734 3.7046 'International Tables Vol C Tables 4.2.6.8 and 6.1.1.4'
N N 0.0311 0.0180 'International Tables Vol C Tables 4.2.6.8 and 6.1.1.4'

loop_
_geom_angle_atom_site_label_1
_geom_angle_atom_site_label_2
_geom_angle_atom_site_label_3
_geom_angle
_geom_angle_site_symmetry_1
_geom_angle_site_symmetry_3
O2 C1 O1 123(4) . .
O2 C1 C2 115(4) . .
O1 C1 C2 122(3) . .
C3 C2 C7 120.0 . .
C3 C2 C1 117(2) . .
C7 C2 C1 123(2) . .
C2 C3 C4 120.0 . .
C5 C4 C3 120.0 . .
C4 C5 C6 120.0 . .
C4 C5 C8 121.2(18) . .
C6 C5 C8 118.8(18) . .
C5 C6 C7 120.0 . .
C6 C7 C2 120.0 . .
C9 C8 C5 180.0(2) . .
C8 C9 C10 178(4) . .
C11 C10 C11 124(6) 3_655 .
C11 C10 C9 118(3) 3_655 .
C11 C10 C9 118(3) . .
C10 C11 C12 120(5) . .
C14 C12 C11 122(2) . .
C14 C12 C13 121(2) . .
C11 C12 C13 114(4) . .
C12 C13 C12 128(5) 3_655 .
C15 C14 C12 176(4) . .
C14 C15 C16 179(3) . .
C15 C16 C17 119.9(11) . .
C15 C16 C21 120.1(11) . .
C17 C16 C21 120.0 . .
C18 C17 C16 120.0 . .
C17 C18 C19 120.0 . .
C20 C19 C18 120.0 . .
C20 C19 C22 100(4) . .
C18 C19 C22 139(4) . .
C19 C20 C21 120.0 . .
C20 C21 C16 120.0 . .
C1 O1 Ho1 171(3) . .
C1 O2 Ho1 120(4) . 6_654
O4 Ho1 O4 80(3) 7_655 5_455
O4 Ho1 O1 139.6(17) 7_655 .
O4 Ho1 O1 139.6(17) 5_455 .
O4 Ho1 O3 133.1(17) 7_655 4_455
O4 Ho1 O3 61.4(16) 5_455 4_455
O1 Ho1 O3 79.7(7) . 4_455
O4 Ho1 O3 61.4(16) 7_655 2_755
O4 Ho1 O3 133.1(17) 5_455 2_755
O1 Ho1 O3 79.7(7) . 2_755
O3 Ho1 O3 129.7(12) 4_455 2_755
O4 Ho1 O2 58.6(19) 7_655 6_655
O4 Ho1 O2 58.6(19) 5_455 6_655
O1 Ho1 O2 126.2(19) . 6_655
O3 Ho1 O2 78.2(9) 4_455 6_655
O3 Ho1 O2 78.2(9) 2_755 6_655
O4 Ho1 O5 75.6(16) 7_655 .
O4 Ho1 O5 123.5(16) 5_455 .
O1 Ho1 O5 83.7(8) . .
O3 Ho1 O5 147.5(8) 4_455 .
O3 Ho1 O5 73.3(8) 2_755 .
O2 Ho1 O5 133.5(10) 6_655 .
O4 Ho1 O5 123.5(16) 7_655 3_655
O4 Ho1 O5 75.6(16) 5_455 3_655
O1 Ho1 O5 83.7(8) . 3_655
O3 Ho1 O5 73.3(8) 4_455 3_655
O3 Ho1 O5 147.5(8) 2_755 3_655
O2 Ho1 O5 133.5(10) 6_655 3_655
O5 Ho1 O5 77.3(11) . 3_655
C22 O3 Ho1 128(4) . 2_755
C22 O4 Ho1 144(3) . 5_544
C23 O7 C23 133(10) 3_655 .
C23 N1 C24 117(3) . .
C23 N1 C25 116(4) . .
C24 N1 C25 126(5) . .
O7 C23 N1 106(10) . .
C25 C25 N1 140(5) 3_655 .
O3 C22 C19 142(7) . .
O3 C22 O4 104(4) . .
C19 C22 O4 114(6) . .

loop_
_geom_bond_atom_site_label_1
_geom_bond_atom_site_label_2
_geom_bond_distance
_geom_bond_site_symmetry_2
C1 O2 1.27(8) .
C1 O1 1.32(5) .
C1 C2 1.44(4) .
C2 C3 1.3900 .
C2 C7 1.3900 .
C3 C4 1.3900 .
C4 C5 1.3900 .
C5 C6 1.3900 .
C5 C8 1.47(7) .
C6 C7 1.3900 .
C8 C9 1.24(3) .
C9 C10 1.43(8) .
C10 C11 1.396(18) 3_655
C10 C11 1.396(18) .
C11 C12 1.401(18) .
C12 C14 1.34(3) .
C12 C13 1.406(18) .
C13 C12 1.406(18) 3_655
C14 C15 1.23(3) .
C15 C16 1.33(3) .
C16 C17 1.3900 .
C16 C21 1.3900 .
C17 C18 1.3900 .
C18 C19 1.3900 .
C19 C20 1.3900 .
C19 C22 1.49(3) .
C20 C21 1.3900 .
O1 Ho1 2.16(3) .
O2 Ho1 2.37(3) 6_654
O5 Ho1 2.48(3) .
Ho1 O4 2.08(5) 7_655
Ho1 O4 2.08(5) 5_455
Ho1 O3 2.36(2) 4_455
Ho1 O3 2.36(2) 2_755
Ho1 O2 2.37(3) 6_655
Ho1 O5 2.48(3) 3_655
O3 C22 1.17(7) .
O3 Ho1 2.36(2) 2_755
O4 C22 1.56(9) .
O4 Ho1 2.08(5) 5_544
O7 C23 1.26(3) 3_655
O7 C23 1.26(3) .
N1 C23 1.40(3) .
N1 C24 1.49(3) .
N1 C25 1.51(3) .
C25 C25 0.7(2) 3_655

loop_
_platon_squeeze_void_nr
_platon_squeeze_void_average_x
_platon_squeeze_void_average_y
_platon_squeeze_void_average_z
_platon_squeeze_void_volume
_platon_squeeze_void_count_electrons
1 -0.003 -0.003 -0.083 3425.0 1319.7
